data_1506618
loop_
_publ_author_name
'Harding, Wayne W.'
'Tidgewell, Kevin'
'Schmidt, Matthew'
'Shah, Kushal'
'Dersch, Christina M.'
'Snyder, John'
'Parrish, Damon'
'Deschamps, Jeffrey R.'
'Rothman, Richard B.'
'Prisinzano, Thomas E.'

_publ_section_title
;
 Salvinicins A and B, new neoclerodane diterpenes from Salvia divinorum.
;
_journal_issue 14
_journal_name_full 'Organic letters'
_journal_page_first 3017
_journal_page_last 3020
_journal_paper_doi 10.1021/ol0510522
_journal_volume 7
_journal_year 2005
_chemical_absolute_configuration syn
_chemical_formula_moiety 'C25 H36 O12'
_chemical_formula_sum 'C25 H36 O12'
_chemical_formula_weight 528.54
_chemical_name_systematic
; 
 ? 
;
_space_group_IT_number 4
_symmetry_cell_setting monoclinic
_symmetry_space_group_name_Hall 'P 2yb'
_symmetry_space_group_name_H-M 'P 1 21 1'
_atom_sites_solution_hydrogens geom
_atom_sites_solution_primary direct
_atom_sites_solution_secondary difmap
_audit_creation_date 2005-03-03
_audit_creation_method 'from SHELXL97 CIF, local template and enCIFer'
_cell_angle_alpha 90.00
_cell_angle_beta 90.552(2)
_cell_angle_gamma 90.00
_cell_formula_units_Z 4
_cell_length_a 6.1618(2)
_cell_length_b 32.2387(10)
_cell_length_c 13.1435(4)
_cell_measurement_temperature 293(2)
_cell_volume 2610.81(14)
_computing_cell_refinement 'Bruker SMART v5.631 (Bruker, 2001)'
_computing_data_collection 'Bruker SMART v5.631 (Bruker, 2001)'
_computing_data_reduction
;
Bruker SAINT v6.45A (Bruker, 2002), Bruker XPREP v6.14 (Bruker, 2001)
;
_computing_molecular_graphics 'Bruker SHELXTL v6.14 (Bruker, 2000b)'
_computing_publication_material 'Bruker SHELXTL v6.14 (Bruker, 2000b)'
_computing_structure_refinement 'Bruker SHELXTL v6.14 (Bruker, 2000b)'
_computing_structure_solution 'Bruker SHELXTL v6.14 (Bruker, 2000b)'
_diffrn_ambient_temperature 293(2)
_diffrn_measured_fraction_theta_full 0.961
_diffrn_measured_fraction_theta_max 0.961
_diffrn_measurement_device 'Bruker SMART 6000 CCD'
_diffrn_measurement_method '\w scans'
_diffrn_radiation_monochromator 'G\"obel optics'
_diffrn_radiation_source 'rotating anode'
_diffrn_radiation_type CuK\a
_diffrn_radiation_wavelength 1.54178
_diffrn_reflns_av_R_equivalents 0.0444
_diffrn_reflns_av_sigmaI/netI 0.0672
_diffrn_reflns_limit_h_max 7
_diffrn_reflns_limit_h_min -7
_diffrn_reflns_limit_k_max 38
_diffrn_reflns_limit_k_min -38
_diffrn_reflns_limit_l_max 15
_diffrn_reflns_limit_l_min -15
_diffrn_reflns_number 13366
_diffrn_reflns_theta_full 67.78
_diffrn_reflns_theta_max 67.78
_diffrn_reflns_theta_min 2.74
_exptl_absorpt_coefficient_mu 0.907
_exptl_absorpt_correction_T_max 0.956
_exptl_absorpt_correction_T_min 0.708
_exptl_absorpt_correction_type multi-scan
_exptl_absorpt_process_details 'SADABS v2.10 (Bruker, 2000c)'
_exptl_crystal_colour colourless
_exptl_crystal_density_diffrn 1.345
_exptl_crystal_density_method 'not measured'
_exptl_crystal_description plate
_exptl_crystal_F_000 1128
_exptl_crystal_size_max 0.38
_exptl_crystal_size_mid 0.16
_exptl_crystal_size_min 0.05
_refine_diff_density_max 0.301
_refine_diff_density_min -0.257
_refine_diff_density_rms 0.057
_refine_ls_abs_structure_details 'Flack H D (1983), Acta Cryst. A39, 876-881'
_refine_ls_abs_structure_Flack 0.00(3)
_refine_ls_extinction_method none
_refine_ls_goodness_of_fit_ref 1.027
_refine_ls_hydrogen_treatment constr
_refine_ls_matrix_type full
_refine_ls_number_parameters 837
_refine_ls_number_reflns 7427
_refine_ls_number_restraints 218
_refine_ls_restrained_S_all 1.042
_refine_ls_R_factor_all 0.0740
_refine_ls_R_factor_gt 0.0654
_refine_ls_shift/su_max 0.011
_refine_ls_shift/su_mean 0.000
_refine_ls_structure_factor_coef Fsqd
_refine_ls_weighting_details 'calc w=1/[\s^2^(Fo^2^)+(0.1244P)^2^+0.3043P] where P=(Fo^2^+2Fc^2^)/3'
_refine_ls_weighting_scheme calc
_refine_ls_wR_factor_gt 0.1755
_refine_ls_wR_factor_ref 0.1854
_reflns_number_gt 6294
_reflns_number_total 7427
_reflns_threshold_expression I>2\s(I)
_cod_data_source_file ol0510522si20050506_032341.cif
_cod_data_source_block prnz01
_cod_depositor_comments
;
The following automatic conversions were performed:

'_symmetry_cell_setting' value 'Monoclinic' changed to 'monoclinic'
according to /home/saulius/struct/CIF-dictionaries/cif_core.dic
dictionary named 'cif_core.dic' version 2.4.1 from 2010-06-29.

Automatic conversion script
Id: cif_fix_values 1715 2011-07-08 13:25:40Z adriana 
;
_cod_original_sg_symbol_H-M 'P 21'
_cod_database_code 1506618

loop_
_symmetry_equiv_pos_as_xyz
'x, y, z'
'-x, y+1/2, -z'

loop_
_atom_site_label
_atom_site_type_symbol
_atom_site_fract_x
_atom_site_fract_y
_atom_site_fract_z
_atom_site_U_iso_or_equiv
_atom_site_adp_type
_atom_site_occupancy
_atom_site_symmetry_multiplicity
_atom_site_calc_flag
_atom_site_refinement_flags
_atom_site_disorder_assembly
_atom_site_disorder_group
C1' C 0.7073(7) 0.14167(14) 0.2621(3) 0.0504(9) Uani 1 1 d . . .
O1' O 0.8793(5) 0.15265(11) 0.2281(3) 0.0695(9) Uani 1 1 d . . .
C1 C 0.2927(6) 0.48922(15) 0.0722(3) 0.0537(10) Uani 1 1 d . . .
O1 O 0.1240(5) 0.47844(12) 0.0342(3) 0.0762(10) Uani 1 1 d . . .
O2' O 0.8533(5) 0.07243(11) 0.2735(3) 0.0670(9) Uani 1 1 d . . .
C2' C 0.6638(7) 0.09700(14) 0.2923(4) 0.0557(10) Uani 1 1 d . F .
H2'A H 0.5421 0.0862 0.2516 0.067 Uiso 1 1 calc R . .
O2 O 0.1412(5) 0.55813(11) 0.0856(3) 0.0719(9) Uani 1 1 d . . .
C2 C 0.3290(7) 0.53409(15) 0.1074(4) 0.0612(11) Uani 1 1 d . E .
H2A H 0.4513 0.5457 0.0698 0.073 Uiso 1 1 calc R . .
C3' C 0.6073(8) 0.09454(15) 0.4051(4) 0.0607(11) Uani 1 1 d . . .
H3'A H 0.7339 0.1017 0.4459 0.073 Uiso 1 1 calc R F .
H3'B H 0.5650 0.0664 0.4220 0.073 Uiso 1 1 calc R . .
C3 C 0.3814(8) 0.53631(16) 0.2200(4) 0.0625(11) Uani 1 1 d . . .
H3A H 0.2547 0.5286 0.2589 0.075 Uiso 1 1 calc R E .
H3B H 0.4211 0.5645 0.2383 0.075 Uiso 1 1 calc R . .
C4' C 0.4212(6) 0.12434(14) 0.4296(3) 0.0499(9) Uani 1 1 d . F .
H4'A H 0.2951 0.1156 0.3889 0.060 Uiso 1 1 calc R . .
C4 C 0.5706(7) 0.50670(14) 0.2454(3) 0.0540(10) Uani 1 1 d . E .
H4A H 0.6963 0.5159 0.2063 0.065 Uiso 1 1 calc R . .
C5' C 0.4726(6) 0.16955(13) 0.3998(3) 0.0445(8) Uani 1 1 d . . .
C5 C 0.5211(6) 0.46110(13) 0.2136(3) 0.0468(9) Uani 1 1 d . . .
C6' C 0.2701(6) 0.19649(14) 0.4186(3) 0.0489(9) Uani 1 1 d . F .
H6'A H 0.1436 0.1820 0.3922 0.059 Uiso 1 1 calc R . .
H6'B H 0.2516 0.1997 0.4914 0.059 Uiso 1 1 calc R . .
C6 C 0.7188(7) 0.43438(15) 0.2381(3) 0.0539(10) Uani 1 1 d . E .
H6A H 0.7289 0.4309 0.3113 0.065 Uiso 1 1 calc R . .
H6B H 0.8479 0.4491 0.2165 0.065 Uiso 1 1 calc R . .
C7' C 0.2794(7) 0.23926(14) 0.3705(3) 0.0516(9) Uani 1 1 d . . .
H7'A H 0.4008 0.2547 0.3988 0.062 Uiso 1 1 calc R F .
H7'B H 0.1471 0.2544 0.3850 0.062 Uiso 1 1 calc R . .
C7 C 0.7171(7) 0.39159(15) 0.1884(3) 0.0537(10) Uani 1 1 d . . .
H7A H 0.8503 0.3770 0.2050 0.064 Uiso 1 1 calc R E .
H7B H 0.5960 0.3755 0.2135 0.064 Uiso 1 1 calc R . .
C8' C 0.3057(6) 0.23478(13) 0.2559(3) 0.0432(8) Uani 1 1 d . F .
H8'A H 0.1839 0.2178 0.2316 0.052 Uiso 1 1 calc R . .
C8 C 0.6963(6) 0.39688(13) 0.0740(3) 0.0441(8) Uani 1 1 d . E .
H8A H 0.8171 0.4148 0.0543 0.053 Uiso 1 1 calc R . .
C9' C 0.5115(6) 0.21208(13) 0.2264(3) 0.0423(8) Uani 1 1 d . . .
C9 C 0.4894(6) 0.41936(13) 0.0390(3) 0.0455(9) Uani 1 1 d . . .
C10' C 0.5134(6) 0.16961(12) 0.2819(3) 0.0424(8) Uani 1 1 d . F .
H10A H 0.3892 0.1546 0.2529 0.051 Uiso 1 1 calc R . .
C10 C 0.4856(6) 0.46190(13) 0.0959(3) 0.0458(9) Uani 1 1 d . E .
H10B H 0.6107 0.4771 0.0696 0.055 Uiso 1 1 calc R . .
C11' C 0.4854(8) 0.20369(14) 0.1123(3) 0.0556(10) Uani 1 1 d . F .
H11A H 0.6168 0.1907 0.0878 0.067 Uiso 1 1 calc R . .
H11B H 0.3670 0.1843 0.1020 0.067 Uiso 1 1 calc R . .
C11 C 0.5246(8) 0.42775(15) -0.0744(3) 0.0572(10) Uani 1 1 d . E .
H11C H 0.6488 0.4459 -0.0820 0.069 Uiso 1 1 calc R . .
H11D H 0.3984 0.4420 -0.1019 0.069 Uiso 1 1 calc R . .
C12' C 0.4407(7) 0.24235(12) 0.0493(3) 0.0478(9) Uani 1 1 d . . .
H12A H 0.5801 0.2527 0.0245 0.057 Uiso 1 1 calc R F .
C12 C 0.5627(7) 0.38804(15) -0.1359(3) 0.0587(11) Uani 1 1 d . . .
H12B H 0.4221 0.3781 -0.1614 0.070 Uiso 1 1 calc R E .
O12B O 0.3334(6) 0.27642(10) 0.1024(2) 0.0622(8) Uani 1 1 d . F .
O12A O 0.6658(6) 0.35461(10) -0.0783(2) 0.0690(9) Uani 1 1 d . E .
O13' O 0.1004(5) 0.21415(13) -0.0104(3) 0.0722(9) Uani 1 1 d . . .
H13B H 0.0024 0.2313 -0.0133 0.108 Uiso 1 1 calc R F .
C13' C 0.2990(7) 0.23286(13) -0.0423(3) 0.0509(9) Uani 1 1 d . D .
O13 O 0.9100(5) 0.41349(14) -0.1964(3) 0.0828(11) Uani 1 1 d . . .
H13A H 1.0016 0.3953 -0.1887 0.124 Uiso 1 1 calc R E .
C13 C 0.7107(7) 0.39531(16) -0.2272(3) 0.0585(11) Uani 1 1 d . C .
C14 C 0.7535(14) 0.35539(18) -0.2877(4) 0.092(2) Uani 1 1 d . . .
H14A H 0.6286 0.3367 -0.2948 0.110 Uiso 1 1 calc R A 1
O14 O 0.9491(11) 0.33611(16) -0.2562(4) 0.130(2) Uani 1 1 d . C .
H14B H 0.9284 0.3231 -0.2035 0.195 Uiso 1 1 calc R . .
C14' C 0.2480(10) 0.27169(16) -0.1080(3) 0.0666(13) Uani 1 1 d . . .
H14C H 0.3517 0.2937 -0.0909 0.080 Uiso 1 1 calc R B 3
O14' O 0.0299(8) 0.28616(15) -0.0881(3) 0.1018(14) Uani 1 1 d . D .
H14D H 0.0245 0.3114 -0.0960 0.153 Uiso 1 1 calc R . .
O15F O 0.2908(5) 0.21281(10) -0.2128(2) 0.0623(8) Uani 1 1 d . . .
O15E O 0.7252(7) 0.41259(12) -0.3992(3) 0.0753(10) Uani 1 1 d . . .
C15A C 0.846(3) 0.3731(5) -0.3920(11) 0.072(4) Uani 0.492(11) 1 d PU C 1
H15A H 1.0043 0.3751 -0.3965 0.086 Uiso 0.492(11) 1 calc PR C 1
O15A O 0.741(2) 0.3453(3) -0.4642(7) 0.098(3) Uani 0.492(11) 1 d PU C 1
C25A C 0.841(4) 0.3471(7) -0.5614(10) 0.129(6) Uani 0.492(11) 1 d PU C 1
H25A H 0.7419 0.3371 -0.6125 0.193 Uiso 0.492(11) 1 calc PR C 1
H25B H 0.9692 0.3301 -0.5607 0.193 Uiso 0.492(11) 1 calc PR C 1
H25C H 0.8803 0.3752 -0.5763 0.193 Uiso 0.492(11) 1 calc PR C 1
C15B C 0.745(2) 0.3692(4) -0.3995(9) 0.061(3) Uani 0.508(11) 1 d PU C 2
H15B H 0.8875 0.3629 -0.4281 0.074 Uiso 0.508(11) 1 calc PR C 2
O15B O 0.590(2) 0.3483(3) -0.4615(7) 0.096(3) Uani 0.508(11) 1 d PU C 2
C25B C 0.629(4) 0.3543(6) -0.5642(11) 0.130(6) Uani 0.508(11) 1 d PU C 2
H25D H 0.6037 0.3288 -0.6003 0.194 Uiso 0.508(11) 1 calc PR C 2
H25E H 0.7771 0.3628 -0.5732 0.194 Uiso 0.508(11) 1 calc PR C 2
H25F H 0.5337 0.3754 -0.5902 0.194 Uiso 0.508(11) 1 calc PR C 2
C15C C 0.297(3) 0.2548(8) -0.2195(17) 0.041(5) Uani 0.261(11) 1 d PU D 3
H15C H 0.1725 0.2629 -0.2620 0.050 Uiso 0.261(11) 1 calc PR D 3
O15C O 0.471(3) 0.2736(4) -0.2595(11) 0.055(4) Uani 0.261(11) 1 d PU D 3
C25C C 0.484(5) 0.2639(9) -0.364(2) 0.088(7) Uani 0.261(11) 1 d PU D 3
H25G H 0.5560 0.2861 -0.3993 0.132 Uiso 0.261(11) 1 calc PR D 3
H25H H 0.3410 0.2603 -0.3922 0.132 Uiso 0.261(11) 1 calc PR D 3
H25I H 0.5657 0.2388 -0.3728 0.132 Uiso 0.261(11) 1 calc PR D 3
C15D C 0.2293(18) 0.2559(4) -0.2156(9) 0.066(3) Uani 0.739(11) 1 d PU D 4
H15D H 0.0789 0.2585 -0.2395 0.079 Uiso 0.739(11) 1 calc PR D 4
O15D O 0.3619(15) 0.2794(3) -0.2754(5) 0.089(2) Uani 0.739(11) 1 d PU D 4
C25D C 0.326(3) 0.2743(5) -0.3821(7) 0.128(4) Uani 0.739(11) 1 d PU D 4
H25J H 0.4483 0.2851 -0.4184 0.192 Uiso 0.739(11) 1 calc PR D 4
H25K H 0.1974 0.2890 -0.4023 0.192 Uiso 0.739(11) 1 calc PR D 4
H25L H 0.3091 0.2454 -0.3975 0.192 Uiso 0.739(11) 1 calc PR D 4
C16A C 0.605(6) 0.4175(10) -0.314(3) 0.095(10) Uani 0.384(17) 1 d PU C 5
H16A H 0.6477 0.4459 -0.2963 0.114 Uiso 0.384(17) 1 calc PR C 5
O16A O 0.383(3) 0.4219(5) -0.3063(12) 0.056(4) Uani 0.384(17) 1 d PU C 5
C26A C 0.291(5) 0.4501(7) -0.3774(19) 0.083(6) Uani 0.384(17) 1 d PU C 5
H26A H 0.1445 0.4420 -0.3927 0.124 Uiso 0.384(17) 1 calc PR C 5
H26B H 0.3747 0.4499 -0.4387 0.124 Uiso 0.384(17) 1 calc PR C 5
H26C H 0.2921 0.4776 -0.3489 0.124 Uiso 0.384(17) 1 calc PR C 5
C16B C 0.6159(19) 0.4242(3) -0.3085(8) 0.040(2) Uani 0.616(17) 1 d PU C 6
H16B H 0.6302 0.4536 -0.2917 0.048 Uiso 0.616(17) 1 calc PR C 6
O16B O 0.4014(18) 0.4115(4) -0.3240(8) 0.063(3) Uani 0.616(17) 1 d PU C 6
C26B C 0.291(3) 0.4337(6) -0.4011(12) 0.091(5) Uani 0.616(17) 1 d PU C 6
H26D H 0.1375 0.4314 -0.3913 0.136 Uiso 0.616(17) 1 calc PR C 6
H26E H 0.3281 0.4224 -0.4663 0.136 Uiso 0.616(17) 1 calc PR C 6
H26F H 0.3329 0.4623 -0.3983 0.136 Uiso 0.616(17) 1 calc PR C 6
C16C C 0.396(2) 0.2066(4) -0.1214(11) 0.061(4) Uani 0.732(14) 1 d PU D 7
H16C H 0.3619 0.1780 -0.1019 0.074 Uiso 0.732(14) 1 calc PR D 7
O16C O 0.6224(13) 0.2092(3) -0.1189(6) 0.060(2) Uani 0.732(14) 1 d PU D 7
C26C C 0.7237(17) 0.1900(4) -0.2037(8) 0.083(3) Uani 0.732(14) 1 d PU D 7
H26G H 0.8784 0.1909 -0.1948 0.125 Uiso 0.732(14) 1 calc PR D 7
H26H H 0.6838 0.2044 -0.2649 0.125 Uiso 0.732(14) 1 calc PR D 7
H26I H 0.6770 0.1616 -0.2086 0.125 Uiso 0.732(14) 1 calc PR D 7
C16D C 0.401(4) 0.1995(9) -0.1200(18) 0.027(5) Uani 0.268(14) 1 d PU D 8
H16D H 0.3986 0.1700 -0.1017 0.033 Uiso 0.268(14) 1 calc PR D 8
O16D O 0.613(4) 0.2198(6) -0.1375(15) 0.043(4) Uani 0.268(14) 1 d PU D 8
C26D C 0.712(5) 0.1712(11) -0.175(2) 0.083(8) Uani 0.268(14) 1 d PU D 8
H26J H 0.8608 0.1738 -0.1955 0.124 Uiso 0.268(14) 1 calc PR D 8
H26K H 0.6269 0.1610 -0.2314 0.124 Uiso 0.268(14) 1 calc PR D 8
H26L H 0.7031 0.1521 -0.1194 0.124 Uiso 0.268(14) 1 calc PR D 8
C21A C 0.1647(7) 0.5930(4) 0.0477(12) 0.086(5) Uani 0.467(12) 1 d PDU E 9
O21A O 0.3459(17) 0.6083(3) 0.0364(12) 0.107(4) Uani 0.467(12) 1 d PU E 9
C22A C -0.023(2) 0.6116(7) -0.0096(14) 0.106(7) Uani 0.467(12) 1 d PDU E 9
H22A H 0.0279 0.6335 -0.0525 0.159 Uiso 0.467(12) 1 calc PR E 9
H22B H -0.1261 0.6225 0.0378 0.159 Uiso 0.467(12) 1 calc PR E 9
H22C H -0.0918 0.5906 -0.0506 0.159 Uiso 0.467(12) 1 calc PR E 9
C21B C 0.156(2) 0.5874(4) 0.0063(10) 0.071(3) Uani 0.533(12) 1 d PU E 10
O21B O 0.312(2) 0.5906(5) -0.0431(9) 0.126(4) Uani 0.533(12) 1 d PU E 10
C22B C -0.074(3) 0.6086(5) 0.0128(18) 0.109(6) Uani 0.533(12) 1 d PU E 10
H22D H -0.0769 0.6330 -0.0293 0.164 Uiso 0.533(12) 1 calc PR E 10
H22E H -0.1024 0.6163 0.0820 0.164 Uiso 0.533(12) 1 calc PR E 10
H22F H -0.1837 0.5896 -0.0103 0.164 Uiso 0.533(12) 1 calc PR E 10
C21C C 0.820(3) 0.0353(4) 0.2387(12) 0.078(4) Uani 0.550(13) 1 d PU F 11
O21C O 0.6446(16) 0.0207(2) 0.2272(12) 0.111(4) Uani 0.550(13) 1 d PU F 11
C22C C 1.055(3) 0.0215(6) 0.1859(14) 0.086(5) Uani 0.550(13) 1 d PU F 11
H22G H 1.0339 -0.0034 0.1470 0.129 Uiso 0.550(13) 1 calc PR F 11
H22H H 1.1612 0.0167 0.2383 0.129 Uiso 0.550(13) 1 calc PR F 11
H22I H 1.1037 0.0433 0.1420 0.129 Uiso 0.550(13) 1 calc PR F 11
C21D C 0.839(3) 0.0423(6) 0.1972(14) 0.077(5) Uani 0.450(13) 1 d PU F 12
O21D O 0.675(2) 0.0371(6) 0.1493(13) 0.132(6) Uani 0.450(13) 1 d PU F 12
C22D C 1.015(3) 0.0123(6) 0.2181(15) 0.079(5) Uani 0.450(13) 1 d PU F 12
H22J H 0.9878 -0.0129 0.1809 0.118 Uiso 0.450(13) 1 calc PR F 12
H22K H 1.0208 0.0063 0.2896 0.118 Uiso 0.450(13) 1 calc PR F 12
H22L H 1.1514 0.0238 0.1974 0.118 Uiso 0.450(13) 1 calc PR F 12
O17' O 0.2296(6) 0.30728(11) 0.2405(2) 0.0693(9) Uani 1 1 d . F .
C17' C 0.2870(6) 0.27603(14) 0.2025(3) 0.0490(9) Uani 1 1 d . . .
O17 O 0.8161(6) 0.32699(11) 0.0569(2) 0.0701(9) Uani 1 1 d . E .
C17 C 0.7294(6) 0.35740(15) 0.0194(3) 0.0515(10) Uani 1 1 d . . .
C19' C 0.6668(7) 0.18569(16) 0.4620(3) 0.0562(10) Uani 1 1 d . F .
H19A H 0.6330 0.1848 0.5331 0.084 Uiso 1 1 calc R . .
H19B H 0.6977 0.2138 0.4425 0.084 Uiso 1 1 calc R . .
H19C H 0.7913 0.1686 0.4493 0.084 Uiso 1 1 calc R . .
C19 C 0.3240(7) 0.44443(18) 0.2716(4) 0.0613(11) Uani 1 1 d . E .
H19D H 0.3550 0.4446 0.3434 0.092 Uiso 1 1 calc R . .
H19E H 0.2936 0.4166 0.2501 0.092 Uiso 1 1 calc R . .
H19F H 0.2002 0.4617 0.2577 0.092 Uiso 1 1 calc R . .
C20' C 0.7147(6) 0.23963(16) 0.2446(4) 0.0589(11) Uani 1 1 d . F .
H20A H 0.6989 0.2651 0.2074 0.088 Uiso 1 1 calc R . .
H20B H 0.8416 0.2252 0.2218 0.088 Uiso 1 1 calc R . .
H20C H 0.7293 0.2456 0.3159 0.088 Uiso 1 1 calc R . .
C20 C 0.2897(6) 0.39160(16) 0.0537(4) 0.0587(11) Uani 1 1 d . E .
H20D H 0.3074 0.3664 0.0159 0.088 Uiso 1 1 calc R . .
H20E H 0.1623 0.4059 0.0297 0.088 Uiso 1 1 calc R . .
H20F H 0.2743 0.3852 0.1246 0.088 Uiso 1 1 calc R . .
O23' O 0.4850(6) 0.11759(14) 0.6102(3) 0.0771(10) Uani 1 1 d . F .
C23' C 0.3608(7) 0.12000(14) 0.5401(3) 0.0532(10) Uani 1 1 d . . .
O23 O 0.5033(6) 0.51228(13) 0.4260(3) 0.0766(10) Uani 1 1 d . E .
C23 C 0.6301(7) 0.51055(15) 0.3571(4) 0.0570(10) Uani 1 1 d . . .
C24' C 0.0705(10) 0.1196(2) 0.6556(4) 0.0810(16) Uani 1 1 d . . .
H24A H -0.0853 0.1195 0.6556 0.121 Uiso 1 1 calc R F .
H24B H 0.1230 0.1438 0.6905 0.121 Uiso 1 1 calc R . .
H24C H 0.1233 0.0952 0.6895 0.121 Uiso 1 1 calc R . .
C24 C 0.9221(10) 0.5106(2) 0.4755(4) 0.0823(16) Uani 1 1 d . . .
H24D H 1.0779 0.5110 0.4769 0.123 Uiso 1 1 calc R E .
H24E H 0.8713 0.4859 0.5086 0.123 Uiso 1 1 calc R . .
H24F H 0.8677 0.5346 0.5102 0.123 Uiso 1 1 calc R . .
O24' O 0.1458(5) 0.11993(11) 0.5528(2) 0.0618(8) Uani 1 1 d . F .
O24 O 0.8464(5) 0.51094(12) 0.3714(2) 0.0668(8) Uani 1 1 d . E .

loop_
_atom_site_aniso_label
_atom_site_aniso_U_11
_atom_site_aniso_U_22
_atom_site_aniso_U_33
_atom_site_aniso_U_23
_atom_site_aniso_U_13
_atom_site_aniso_U_12
C1' 0.050(2) 0.058(2) 0.044(2) -0.0044(18) 0.0056(17) 0.0117(19)
O1' 0.0534(16) 0.073(2) 0.082(2) 0.0066(17) 0.0233(15) 0.0168(15)
C1 0.049(2) 0.062(3) 0.050(2) 0.006(2) -0.0026(18) 0.011(2)
O1 0.0588(17) 0.081(2) 0.089(2) -0.0107(19) -0.0283(16) 0.0207(18)
O2' 0.0695(18) 0.0607(19) 0.071(2) -0.0086(16) 0.0021(16) 0.0267(16)
C2' 0.057(2) 0.051(2) 0.059(2) -0.006(2) 0.0053(19) 0.013(2)
O2 0.0714(19) 0.065(2) 0.079(2) 0.0118(18) -0.0016(17) 0.0248(17)
C2 0.055(2) 0.057(2) 0.072(3) 0.012(2) -0.001(2) 0.012(2)
C3' 0.074(3) 0.050(2) 0.058(2) 0.007(2) 0.008(2) 0.015(2)
C3 0.067(3) 0.055(2) 0.066(3) -0.003(2) -0.009(2) 0.013(2)
C4' 0.0475(18) 0.057(2) 0.045(2) -0.0018(18) 0.0012(16) -0.0019(19)
C4 0.052(2) 0.058(2) 0.051(2) 0.000(2) -0.0025(18) 0.004(2)
C5' 0.0397(17) 0.053(2) 0.0412(19) -0.0027(17) 0.0057(15) -0.0039(17)
C5 0.0383(16) 0.058(2) 0.0441(19) 0.0017(18) -0.0021(15) 0.0004(18)
C6' 0.0472(18) 0.058(2) 0.042(2) -0.0026(18) 0.0121(16) 0.0025(19)
C6 0.051(2) 0.064(3) 0.047(2) -0.0008(19) -0.0109(17) 0.008(2)
C7' 0.0498(19) 0.057(2) 0.048(2) -0.0081(19) 0.0077(17) 0.0103(19)
C7 0.052(2) 0.061(2) 0.048(2) 0.006(2) -0.0022(17) 0.014(2)
C8' 0.0420(17) 0.044(2) 0.0434(18) -0.0043(16) -0.0025(15) 0.0015(16)
C8 0.0345(15) 0.050(2) 0.048(2) 0.0043(17) -0.0004(14) 0.0035(16)
C9' 0.0408(16) 0.048(2) 0.0383(17) -0.0045(16) 0.0030(14) 0.0007(17)
C9 0.0369(16) 0.052(2) 0.048(2) 0.0002(18) -0.0032(15) 0.0051(17)
C10' 0.0366(16) 0.0444(19) 0.0463(19) -0.0073(16) 0.0006(15) 0.0017(16)
C10 0.0397(17) 0.050(2) 0.048(2) 0.0030(18) 0.0010(16) 0.0030(17)
C11' 0.071(2) 0.054(2) 0.042(2) 0.0000(18) 0.0061(19) 0.013(2)
C11 0.067(2) 0.057(2) 0.047(2) 0.0032(19) -0.0028(19) 0.017(2)
C12' 0.059(2) 0.044(2) 0.0403(18) -0.0049(16) 0.0014(17) 0.0066(18)
C12 0.064(2) 0.062(3) 0.050(2) 0.007(2) -0.0101(19) 0.014(2)
O12B 0.090(2) 0.0545(17) 0.0420(14) -0.0002(13) 0.0041(14) 0.0215(16)
O12A 0.104(2) 0.0586(18) 0.0444(15) 0.0012(14) -0.0103(16) 0.0259(18)
O13' 0.0529(15) 0.087(2) 0.077(2) 0.0063(19) 0.0079(15) 0.0057(17)
C13' 0.057(2) 0.047(2) 0.049(2) -0.0033(19) 0.0053(17) 0.0091(19)
O13 0.0574(16) 0.112(3) 0.079(2) -0.001(2) -0.0105(16) 0.015(2)
C13 0.064(2) 0.067(3) 0.044(2) 0.005(2) -0.0075(19) 0.015(2)
C14 0.164(6) 0.060(3) 0.052(3) 0.015(2) 0.017(3) 0.026(4)
O14 0.198(5) 0.104(3) 0.090(3) 0.024(3) 0.036(3) 0.090(4)
C14' 0.104(4) 0.056(3) 0.040(2) -0.006(2) 0.000(2) 0.025(3)
O14' 0.134(4) 0.095(3) 0.077(2) 0.001(2) 0.002(2) 0.066(3)
O15F 0.0735(18) 0.0593(18) 0.0538(16) -0.0174(15) -0.0078(14) 0.0077(16)
O15E 0.103(2) 0.071(2) 0.0516(17) 0.0178(16) 0.0097(17) 0.007(2)
C15A 0.087(7) 0.070(6) 0.059(6) 0.006(5) 0.012(6) 0.010(6)
O15A 0.144(7) 0.094(6) 0.057(4) -0.007(4) 0.017(5) 0.001(6)
C25A 0.195(15) 0.137(12) 0.054(6) -0.007(7) 0.019(9) 0.017(12)
C15B 0.080(6) 0.059(5) 0.046(5) 0.000(4) 0.005(5) -0.003(5)
O15B 0.133(7) 0.096(6) 0.059(4) 0.013(4) -0.009(5) -0.016(6)
C25B 0.214(16) 0.111(10) 0.064(7) 0.016(7) -0.012(9) -0.022(11)
C15C 0.041(8) 0.055(9) 0.028(7) 0.015(6) 0.000(6) -0.004(7)
O15C 0.069(7) 0.045(6) 0.051(6) -0.021(5) 0.016(5) 0.001(5)
C25C 0.111(14) 0.082(13) 0.071(12) -0.010(10) 0.033(12) -0.019(12)
C15D 0.067(5) 0.077(5) 0.055(4) -0.014(4) 0.004(4) 0.020(4)
O15D 0.116(5) 0.097(4) 0.055(3) -0.010(3) 0.005(3) 0.008(4)
C25D 0.181(11) 0.155(10) 0.047(4) -0.021(5) 0.014(6) -0.025(9)
C16A 0.094(12) 0.094(13) 0.097(12) 0.001(8) 0.008(8) -0.001(8)
O16A 0.059(5) 0.058(6) 0.051(6) 0.014(5) -0.006(4) 0.002(5)
C26A 0.097(11) 0.071(10) 0.080(11) 0.023(9) -0.013(9) 0.010(9)
C16B 0.049(4) 0.033(4) 0.038(4) 0.007(3) -0.011(3) -0.007(3)
O16B 0.061(4) 0.073(5) 0.054(4) 0.014(4) -0.009(3) -0.013(4)
C26B 0.080(6) 0.113(11) 0.078(7) 0.025(7) -0.024(6) -0.008(8)
C16C 0.071(6) 0.045(5) 0.068(6) -0.010(4) -0.004(4) 0.002(4)
O16C 0.054(3) 0.072(4) 0.055(4) -0.015(3) 0.004(3) 0.007(3)
C26C 0.065(4) 0.112(8) 0.072(6) -0.039(5) 0.012(4) 0.010(5)
C16D 0.031(7) 0.027(8) 0.024(7) -0.005(5) 0.002(6) 0.015(6)
O16D 0.047(6) 0.050(8) 0.032(6) 0.001(5) 0.002(5) 0.002(5)
C26D 0.061(11) 0.111(17) 0.075(13) -0.013(12) -0.021(10) 0.016(12)
C21A 0.098(8) 0.066(7) 0.095(9) -0.021(7) 0.005(7) 0.010(6)
O21A 0.084(6) 0.060(5) 0.178(12) 0.033(6) 0.007(7) -0.010(4)
C22A 0.098(11) 0.130(13) 0.091(9) 0.051(9) 0.042(8) 0.024(9)
C21B 0.091(6) 0.063(6) 0.059(6) 0.010(5) 0.000(5) 0.022(5)
O21B 0.117(7) 0.161(10) 0.100(7) 0.053(7) 0.005(6) 0.043(7)
C22B 0.095(8) 0.073(7) 0.159(14) 0.033(8) 0.002(10) 0.062(7)
C21C 0.093(7) 0.053(5) 0.087(7) -0.003(5) 0.000(6) 0.021(5)
O21C 0.095(6) 0.055(4) 0.182(11) -0.032(5) 0.003(6) -0.002(4)
C22C 0.075(7) 0.085(9) 0.099(10) 0.012(7) 0.026(7) 0.025(6)
C21D 0.094(8) 0.070(8) 0.066(7) -0.013(6) 0.017(7) 0.021(6)
O21D 0.112(8) 0.160(11) 0.124(9) -0.074(9) -0.015(8) 0.043(8)
C22D 0.098(10) 0.057(8) 0.081(10) -0.002(7) 0.031(8) 0.028(7)
O17' 0.101(2) 0.0532(18) 0.0541(17) -0.0096(15) 0.0081(17) 0.0222(18)
C17' 0.0487(19) 0.054(2) 0.044(2) -0.0087(19) -0.0015(16) 0.0103(19)
O17 0.094(2) 0.0602(19) 0.0564(17) 0.0061(15) -0.0036(16) 0.0304(17)
C17 0.0460(19) 0.061(3) 0.047(2) 0.008(2) 0.0012(17) 0.0133(19)
C19' 0.050(2) 0.070(3) 0.048(2) -0.001(2) -0.0036(18) -0.009(2)
C19 0.049(2) 0.076(3) 0.060(3) 0.003(2) 0.0099(19) -0.002(2)
C20' 0.0390(18) 0.066(3) 0.072(3) 0.010(2) -0.0002(18) -0.005(2)
C20 0.0424(19) 0.062(3) 0.071(3) -0.002(2) -0.0076(19) -0.003(2)
O23' 0.0702(19) 0.103(3) 0.0585(18) 0.0166(19) -0.0029(16) 0.005(2)
C23' 0.057(2) 0.046(2) 0.056(2) 0.0037(19) 0.0017(19) -0.0002(19)
O23 0.073(2) 0.098(3) 0.0582(19) -0.0112(19) 0.0061(17) 0.011(2)
C23 0.057(2) 0.054(2) 0.060(2) -0.005(2) -0.003(2) 0.005(2)
C24' 0.080(3) 0.100(4) 0.063(3) 0.007(3) 0.023(3) 0.009(3)
C24 0.089(3) 0.091(4) 0.067(3) -0.002(3) -0.030(3) 0.009(3)
O24' 0.0568(16) 0.073(2) 0.0563(16) 0.0047(16) 0.0137(13) 0.0011(15)
O24 0.0616(17) 0.078(2) 0.0610(18) -0.0031(17) -0.0127(14) -0.0028(17)

loop_
_atom_type_symbol
_atom_type_description
_atom_type_scat_dispersion_real
_atom_type_scat_dispersion_imag
_atom_type_scat_source
C C 0.0181 0.0091 'International Tables Vol C Tables 4.2.6.8 and 6.1.1.4'
H H 0.0000 0.0000 'International Tables Vol C Tables 4.2.6.8 and 6.1.1.4'
O O 0.0492 0.0322 'International Tables Vol C Tables 4.2.6.8 and 6.1.1.4'

loop_
_geom_angle_atom_site_label_1
_geom_angle_atom_site_label_2
_geom_angle_atom_site_label_3
_geom_angle
O1' C1' C2' 122.2(4)
O1' C1' C10' 125.7(4)
C2' C1' C10' 112.1(3)
O1 C1 C10 126.4(4)
O1 C1 C2 121.5(4)
C10 C1 C2 112.0(3)
C21C O2' C21D 25.5(8)
C21C O2' C2' 116.3(8)
C21D O2' C2' 117.6(9)
O2' C2' C1' 109.4(4)
O2' C2' C3' 109.4(4)
C1' C2' C3' 110.2(4)
O2' C2' H2'A 109.3
C1' C2' H2'A 109.3
C3' C2' H2'A 109.3
C21A O2 C21B 24.0(8)
C21A O2 C2 118.6(4)
C21B O2 C2 117.1(6)
O2 C2 C3 109.7(4)
O2 C2 C1 109.7(4)
C3 C2 C1 111.6(4)
O2 C2 H2A 108.6
C3 C2 H2A 108.6
C1 C2 H2A 108.6
C2' C3' C4' 110.4(3)
C2' C3' H3'A 109.6
C4' C3' H3'A 109.6
C2' C3' H3'B 109.6
C4' C3' H3'B 109.6
H3'A C3' H3'B 108.1
C2 C3 C4 109.7(4)
C2 C3 H3A 109.7
C4 C3 H3A 109.7
C2 C3 H3B 109.7
C4 C3 H3B 109.7
H3A C3 H3B 108.2
C23' C4' C3' 109.6(3)
C23' C4' C5' 112.6(3)
C3' C4' C5' 112.5(3)
C23' C4' H4'A 107.2
C3' C4' H4'A 107.2
C5' C4' H4'A 107.2
C23 C4 C3 109.6(4)
C23 C4 C5 112.5(4)
C3 C4 C5 112.4(3)
C23 C4 H4A 107.4
C3 C4 H4A 107.4
C5 C4 H4A 107.4
C19' C5' C6' 110.6(3)
C19' C5' C4' 110.3(3)
C6' C5' C4' 108.9(3)
C19' C5' C10' 113.2(3)
C6' C5' C10' 107.1(3)
C4' C5' C10' 106.6(3)
C6 C5 C19 109.4(4)
C6 C5 C4 108.8(3)
C19 C5 C4 110.5(4)
C6 C5 C10 108.8(3)
C19 C5 C10 113.2(3)
C4 C5 C10 106.0(3)
C7' C6' C5' 114.3(3)
C7' C6' H6'A 108.7
C5' C6' H6'A 108.7
C7' C6' H6'B 108.7
C5' C6' H6'B 108.7
H6'A C6' H6'B 107.6
C5 C6 C7 114.7(3)
C5 C6 H6A 108.6
C7 C6 H6A 108.6
C5 C6 H6B 108.6
C7 C6 H6B 108.6
H6A C6 H6B 107.6
C6' C7' C8' 109.3(3)
C6' C7' H7'A 109.8
C8' C7' H7'A 109.8
C6' C7' H7'B 109.8
C8' C7' H7'B 109.8
H7'A C7' H7'B 108.3
C8 C7 C6 108.8(3)
C8 C7 H7A 109.9
C6 C7 H7A 109.9
C8 C7 H7B 109.9
C6 C7 H7B 109.9
H7A C7 H7B 108.3
C17' C8' C9' 111.5(3)
C17' C8' C7' 111.6(3)
C9' C8' C7' 113.3(3)
C17' C8' H8'A 106.6
C9' C8' H8'A 106.6
C7' C8' H8'A 106.6
C17 C8 C7 112.0(3)
C17 C8 C9 112.3(3)
C7 C8 C9 114.4(3)
C17 C8 H8A 105.8
C7 C8 H8A 105.8
C9 C8 H8A 105.8
C8' C9' C11' 104.8(3)
C8' C9' C10' 107.9(3)
C11' C9' C10' 107.8(3)
C8' C9' C20' 111.1(3)
C11' C9' C20' 109.2(3)
C10' C9' C20' 115.5(3)
C11 C9 C8 104.5(3)
C11 C9 C20 110.3(3)
C8 C9 C20 110.6(3)
C11 C9 C10 108.3(3)
C8 C9 C10 106.7(3)
C20 C9 C10 115.8(3)
C1' C10' C9' 116.4(3)
C1' C10' C5' 107.5(3)
C9' C10' C5' 117.6(3)
C1' C10' H10A 104.6
C9' C10' H10A 104.6
C5' C10' H10A 104.6
C1 C10 C5 108.5(3)
C1 C10 C9 115.4(3)
C5 C10 C9 117.3(3)
C1 C10 H10B 104.8
C5 C10 H10B 104.8
C9 C10 H10B 104.8
C12' C11' C9' 113.9(3)
C12' C11' H11A 108.8
C9' C11' H11A 108.8
C12' C11' H11B 108.8
C9' C11' H11B 108.8
H11A C11' H11B 107.7
C9 C11 C12 112.9(4)
C9 C11 H11C 109.0
C12 C11 H11C 109.0
C9 C11 H11D 109.0
C12 C11 H11D 109.0
H11C C11 H11D 107.8
O12B C12' C13' 105.8(3)
O12B C12' C11' 115.8(3)
C13' C12' C11' 111.6(3)
O12B C12' H12A 107.8
C13' C12' H12A 107.8
C11' C12' H12A 107.8
O12A C12 C13 105.1(4)
O12A C12 C11 114.2(3)
C13 C12 C11 112.4(4)
O12A C12 H12B 108.3
C13 C12 H12B 108.3
C11 C12 H12B 108.3
C17' O12B C12' 124.0(3)
C17 O12A C12 124.7(3)
C13' O13' H13B 109.5
O13' C13' C16C 108.6(6)
O13' C13' C12' 109.9(3)
C16C C13' C12' 116.3(6)
O13' C13' C14' 109.5(4)
C16C C13' C14' 98.8(6)
C12' C13' C14' 113.1(4)
O13' C13' C16D 104.1(10)
C16C C13' C16D 6.8(14)
C12' C13' C16D 114.3(9)
C14' C13' C16D 105.3(10)
C13 O13 H13A 109.5
O13 C13 C16A 113.1(14)
O13 C13 C16B 105.8(5)
C16A C13 C16B 8.8(16)
O13 C13 C12 111.1(4)
C16A C13 C12 114.3(14)
C16B C13 C12 114.5(6)
O13 C13 C14 110.0(5)
C16A C13 C14 94.8(14)
C16B C13 C14 102.4(5)
C12 C13 C14 112.5(4)
O14 C14 C15B 115.4(7)
O14 C14 C13 111.5(6)
C15B C14 C13 104.4(6)
O14 C14 C15A 95.7(7)
C15B C14 C15A 23.6(6)
C13 C14 C15A 102.1(7)
O14 C14 H14A 115.1
C15B C14 H14A 93.8
C13 C14 H14A 115.1
C15A C14 H14A 115.1
C14 O14 H14B 109.5
O14' C14' C15D 102.4(5)
O14' C14' C13' 110.0(4)
C15D C14' C13' 105.2(6)
O14' C14' C15C 117.4(8)
C15D C14' C15C 15.3(8)
C13' C14' C15C 101.4(9)
O14' C14' H14C 109.2
C15D C14' H14C 120.3
C13' C14' H14C 109.2
C15C C14' H14C 109.2
C14' O14' H14D 109.5
C15C O15F C16C 100.9(11)
C15C O15F C15D 17.0(9)
C16C O15F C15D 106.6(7)
C15C O15F C16D 109.6(15)
C16C O15F C16D 8.8(15)
C15D O15F C16D 115.3(12)
C16A O15E C15B 99.6(15)
C16A O15E C16B 9.3(17)
C15B O15E C16B 107.8(7)
C16A O15E C15A 109.1(15)
C15B O15E C15A 25.6(6)
C16B O15E C15A 114.5(7)
O15A C15A O15E 105.5(11)
O15A C15A C14 100.4(10)
O15E C15A C14 100.3(8)
O15A C15A H15A 116.1
O15E C15A H15A 116.1
C14 C15A H15A 116.1
C25A O15A C15A 111.4(13)
O15A C25A H25A 109.5
O15A C25A H25B 109.5
H25A C25A H25B 109.5
O15A C25A H25C 109.5
H25A C25A H25C 109.5
H25B C25A H25C 109.5
O15E C15B O15B 114.6(10)
O15E C15B C14 106.7(8)
O15B C15B C14 115.4(10)
O15E C15B H15B 106.5
O15B C15B H15B 106.5
C14 C15B H15B 106.5
C25B O15B C15B 111.8(12)
O15B C25B H25D 109.5
O15B C25B H25E 109.5
H25D C25B H25E 109.5
O15B C25B H25F 109.5
H25D C25B H25F 109.5
H25E C25B H25F 109.5
O15C C15C O15F 119.9(19)
O15C C15C C14' 111.5(17)
O15F C15C C14' 106.0(14)
O15C C15C H15C 106.2
O15F C15C H15C 106.2
C14' C15C H15C 106.2
C15C O15C C25C 109.8(18)
O15C C25C H25G 109.5
O15C C25C H25H 109.5
H25G C25C H25H 109.5
O15C C25C H25I 109.5
H25G C25C H25I 109.5
H25H C25C H25I 109.5
O15D C15D O15F 112.9(8)
O15D C15D C14' 108.2(9)
O15F C15D C14' 106.5(8)
O15D C15D H15D 109.7
O15F C15D H15D 109.7
C14' C15D H15D 109.7
C15D O15D C25D 114.5(9)
O15D C25D H25J 109.5
O15D C25D H25K 109.5
H25J C25D H25K 109.5
O15D C25D H25L 109.5
H25J C25D H25L 109.5
H25K C25D H25L 109.5
O15E C16A O16A 128(3)
O15E C16A C13 110(2)
O16A C16A C13 115(2)
O15E C16A H16A 98.9
O16A C16A H16A 98.9
C13 C16A H16A 98.9
C16A O16A C26A 114(2)
O16A C26A H26A 109.5
O16A C26A H26B 109.5
H26A C26A H26B 109.5
O16A C26A H26C 109.5
H26A C26A H26C 109.5
H26B C26A H26C 109.5
O16B C16B O15E 104.8(9)
O16B C16B C13 106.2(8)
O15E C16B C13 104.2(8)
O16B C16B H16B 113.6
O15E C16B H16B 113.6
C13 C16B H16B 113.6
C16B O16B C26B 113.9(11)
O16B C26B H26D 109.5
O16B C26B H26E 109.5
H26D C26B H26E 109.5
O16B C26B H26F 109.5
H26D C26B H26F 109.5
H26E C26B H26F 109.5
O15F C16C O16C 118.3(11)
O15F C16C C13' 110.0(9)
O16C C16C C13' 111.0(10)
O15F C16C H16C 105.5
O16C C16C H16C 105.5
C13' C16C H16C 105.5
C16C O16C C26C 113.5(9)
O16C C26C H26G 109.5
O16C C26C H26H 109.5
H26G C26C H26H 109.5
O16C C26C H26I 109.5
H26G C26C H26I 109.5
H26H C26C H26I 109.5
O15F C16D O16D 98.3(18)
O15F C16D C13' 98.6(15)
O16D C16D C13' 98.8(18)
O15F C16D H16D 118.9
O16D C16D H16D 118.9
C13' C16D H16D 118.9
C16D O16D C26D 87.6(19)
O16D C26D H26J 109.5
O16D C26D H26K 109.5
H26J C26D H26K 109.5
O16D C26D H26L 109.5
H26J C26D H26L 109.5
H26K C26D H26L 109.5
O21A C21A O2 121.6(9)
O21A C21A C22A 118.4(14)
O2 C21A C22A 118.2(10)
C21A C22A H22A 109.5
C21A C22A H22B 109.5
H22A C22A H22B 109.5
C21A C22A H22C 109.5
H22A C22A H22C 109.5
H22B C22A H22C 109.5
O21B C21B O2 122.0(11)
O21B C21B C22B 137.3(13)
O2 C21B C22B 100.7(12)
C21B C22B H22D 109.5
C21B C22B H22E 109.5
H22D C22B H22E 109.5
C21B C22B H22F 109.5
H22D C22B H22F 109.5
H22E C22B H22F 109.5
O21C C21C O2' 123.6(13)
O21C C21C C22C 129.1(13)
O2' C21C C22C 104.9(12)
C21C C22C H22G 109.5
C21C C22C H22H 109.5
H22G C22C H22H 109.5
C21C C22C H22I 109.5
H22G C22C H22I 109.5
H22H C22C H22I 109.5
O21D C21D O2' 121.4(15)
O21D C21D C22D 128.2(18)
O2' C21D C22D 106.4(15)
C21D C22D H22J 109.5
C21D C22D H22K 109.5
H22J C22D H22K 109.5
C21D C22D H22L 109.5
H22J C22D H22L 109.5
H22K C22D H22L 109.5
O17' C17' O12B 118.2(4)
O17' C17' C8' 125.3(4)
O12B C17' C8' 116.5(3)
O17 C17 O12A 117.1(4)
O17 C17 C8 124.0(4)
O12A C17 C8 118.9(3)
C5' C19' H19A 109.5
C5' C19' H19B 109.5
H19A C19' H19B 109.5
C5' C19' H19C 109.5
H19A C19' H19C 109.5
H19B C19' H19C 109.5
C5 C19 H19D 109.5
C5 C19 H19E 109.5
H19D C19 H19E 109.5
C5 C19 H19F 109.5
H19D C19 H19F 109.5
H19E C19 H19F 109.5
C9' C20' H20A 109.5
C9' C20' H20B 109.5
H20A C20' H20B 109.5
C9' C20' H20C 109.5
H20A C20' H20C 109.5
H20B C20' H20C 109.5
C9 C20 H20D 109.5
C9 C20 H20E 109.5
H20D C20 H20E 109.5
C9 C20 H20F 109.5
H20D C20 H20F 109.5
H20E C20 H20F 109.5
O23' C23' O24' 122.1(4)
O23' C23' C4' 125.9(4)
O24' C23' C4' 112.0(3)
O23 C23 O24 123.0(4)
O23 C23 C4 125.5(4)
O24 C23 C4 111.5(4)
O24' C24' H24A 109.5
O24' C24' H24B 109.5
H24A C24' H24B 109.5
O24' C24' H24C 109.5
H24A C24' H24C 109.5
H24B C24' H24C 109.5
O24 C24 H24D 109.5
O24 C24 H24E 109.5
H24D C24 H24E 109.5
O24 C24 H24F 109.5
H24D C24 H24F 109.5
H24E C24 H24F 109.5
C23' O24' C24' 116.7(4)
C23 O24 C24 116.4(4)

loop_
_geom_bond_atom_site_label_1
_geom_bond_atom_site_label_2
_geom_bond_distance
C1' O1' 1.207(5)
C1' C2' 1.518(7)
C1' C10' 1.521(5)
C1 O1 1.200(5)
C1 C10 1.510(5)
C1 C2 1.535(7)
O2' C21C 1.296(14)
O2' C21D 1.398(17)
O2' C2' 1.435(5)
C2' C3' 1.528(6)
C2' H2'A 0.9800
O2 C21A 1.238(15)
O2 C21B 1.409(13)
O2 C2 1.420(5)
C2 C3 1.513(7)
C2 H2A 0.9800
C3' C4' 1.532(6)
C3' H3'A 0.9700
C3' H3'B 0.9700
C3 C4 1.541(6)
C3 H3A 0.9700
C3 H3B 0.9700
C4' C23' 1.509(6)
C4' C5' 1.543(6)
C4' H4'A 0.9800
C4 C23 1.514(6)
C4 C5 1.558(6)
C4 H4A 0.9800
C5' C19' 1.534(5)
C5' C6' 1.542(5)
C5' C10' 1.572(5)
C5 C6 1.524(6)
C5 C19 1.537(6)
C5 C10 1.561(5)
C6' C7' 1.518(6)
C6' H6'A 0.9700
C6' H6'B 0.9700
C6 C7 1.526(7)
C6 H6A 0.9700
C6 H6B 0.9700
C7' C8' 1.523(5)
C7' H7'A 0.9700
C7' H7'B 0.9700
C7 C8 1.516(5)
C7 H7A 0.9700
C7 H7B 0.9700
C8' C17' 1.508(6)
C8' C9' 1.518(5)
C8' H8'A 0.9800
C8 C17 1.477(6)
C8 C9 1.534(5)
C8 H8A 0.9800
C9' C11' 1.531(5)
C9' C10' 1.551(5)
C9' C20' 1.552(6)
C9 C11 1.532(6)
C9 C20 1.536(6)
C9 C10 1.563(6)
C10' H10A 0.9800
C10 H10B 0.9800
C11' C12' 1.520(6)
C11' H11A 0.9700
C11' H11B 0.9700
C11 C12 1.534(6)
C11 H11C 0.9700
C11 H11D 0.9700
C12' O12B 1.463(5)
C12' C13' 1.512(6)
C12' H12A 0.9800
C12 O12A 1.459(5)
C12 C13 1.532(7)
C12 H12B 0.9800
O12B C17' 1.349(5)
O12A C17 1.342(5)
O13' C13' 1.431(5)
O13' H13B 0.8200
C13' C16C 1.472(15)
C13' C14' 1.551(6)
C13' C16D 1.62(3)
O13 C13 1.416(6)
O13 H13A 0.8200
C13 C16A 1.49(3)
C13 C16B 1.528(10)
C13 C14 1.537(8)
C14 O14 1.415(9)
C14 C15B 1.535(13)
C14 C15A 1.594(15)
C14 H14A 0.9800
O14 H14B 0.8200
C14' O14' 1.449(7)
C14' C15D 1.506(12)
C14' C15C 1.59(2)
C14' H14C 0.9800
O14' H14D 0.8200
O15F C15C 1.36(3)
O15F C16C 1.374(15)
O15F C15D 1.441(13)
O15F C16D 1.46(3)
O15E C16A 1.36(4)
O15E C15B 1.405(14)
O15E C16B 1.424(13)
O15E C15A 1.479(15)
C15A O15A 1.453(19)
C15A H15A 0.9800
O15A C25A 1.426(18)
C25A H25A 0.9600
C25A H25B 0.9600
C25A H25C 0.9600
C15B O15B 1.419(17)
C15B H15B 0.9800
O15B C25B 1.386(17)
C25B H25D 0.9600
C25B H25E 0.9600
C25B H25F 0.9600
C15C O15C 1.34(3)
C15C H15C 0.9800
O15C C25C 1.42(3)
C25C H25G 0.9600
C25C H25H 0.9600
C25C H25I 0.9600
C15D O15D 1.367(14)
C15D H15D 0.9800
O15D C25D 1.427(11)
C25D H25J 0.9600
C25D H25K 0.9600
C25D H25L 0.9600
C16A O16A 1.38(4)
C16A H16A 0.9800
O16A C26A 1.42(3)
C26A H26A 0.9600
C26A H26B 0.9600
C26A H26C 0.9600
C16B O16B 1.396(16)
C16B H16B 0.9800
O16B C26B 1.410(18)
C26B H26D 0.9600
C26B H26E 0.9600
C26B H26F 0.9600
C16C O16C 1.398(16)
C16C H16C 0.9800
O16C C26C 1.426(12)
C26C H26G 0.9600
C26C H26H 0.9600
C26C H26I 0.9600
C16D O16D 1.48(3)
C16D H16D 0.9800
O16D C26D 1.75(4)
C26D H26J 0.9600
C26D H26K 0.9600
C26D H26L 0.9600
C21A O21A 1.232(12)
C21A C22A 1.5001(11)
C22A H22A 0.9600
C22A H22B 0.9600
C22A H22C 0.9600
C21B O21B 1.168(16)
C21B C22B 1.580(19)
C22B H22D 0.9600
C22B H22E 0.9600
C22B H22F 0.9600
C21C O21C 1.186(17)
C21C C22C 1.67(2)
C22C H22G 0.9600
C22C H22H 0.9600
C22C H22I 0.9600
C21D O21D 1.20(2)
C21D C22D 1.48(3)
C22D H22J 0.9600
C22D H22K 0.9600
C22D H22L 0.9600
O17' C17' 1.180(5)
O17 C17 1.218(5)
C19' H19A 0.9600
C19' H19B 0.9600
C19' H19C 0.9600
C19 H19D 0.9600
C19 H19E 0.9600
C19 H19F 0.9600
C20' H20A 0.9600
C20' H20B 0.9600
C20' H20C 0.9600
C20 H20D 0.9600
C20 H20E 0.9600
C20 H20F 0.9600
O23' C23' 1.195(5)
C23' O24' 1.337(5)
O23 C23 1.203(6)
C23 O24 1.345(5)
C24' O24' 1.432(6)
C24' H24A 0.9600
C24' H24B 0.9600
C24' H24C 0.9600
C24 O24 1.441(6)
C24 H24D 0.9600
C24 H24E 0.9600
C24 H24F 0.9600

loop_
_geom_hbond_atom_site_label_D
_geom_hbond_atom_site_label_H
_geom_hbond_atom_site_label_A
_geom_hbond_distance_DH
_geom_hbond_distance_HA
_geom_hbond_distance_DA
_geom_hbond_angle_DHA
_geom_hbond_site_symmetry_A
O14 H14B O14' 0.82 2.02 2.775(6) 152.2 1_655
O14 H14B O12A 0.82 2.53 2.991(6) 116.7 .
O14' H14D O14 0.82 2.29 2.775(6) 117.9 1_455

loop_
_geom_torsion_atom_site_label_1
_geom_torsion_atom_site_label_2
_geom_torsion_atom_site_label_3
_geom_torsion_atom_site_label_4
_geom_torsion
C21C O2' C2' C1' -141.7(9)
C21D O2' C2' C1' -113.1(10)
C21C O2' C2' C3' 97.5(9)
C21D O2' C2' C3' 126.2(10)
O1' C1' C2' O2' -0.1(6)
C10' C1' C2' O2' -179.0(3)
O1' C1' C2' C3' 120.2(5)
C10' C1' C2' C3' -58.7(5)
C21A O2 C2 C3 101.5(10)
C21B O2 C2 C3 128.6(8)
C21A O2 C2 C1 -135.5(9)
C21B O2 C2 C1 -108.4(8)
O1 C1 C2 O2 -1.2(6)
C10 C1 C2 O2 -178.6(4)
O1 C1 C2 C3 120.7(5)
C10 C1 C2 C3 -56.7(5)
O2' C2' C3' C4' 173.6(4)
C1' C2' C3' C4' 53.3(5)
O2 C2 C3 C4 174.2(4)
C1 C2 C3 C4 52.3(5)
C2' C3' C4' C23' 177.4(4)
C2' C3' C4' C5' -56.5(5)
C2 C3 C4 C23 177.2(4)
C2 C3 C4 C5 -57.0(5)
C23' C4' C5' C19' 61.3(4)
C3' C4' C5' C19' -63.3(4)
C23' C4' C5' C6' -60.2(4)
C3' C4' C5' C6' 175.2(3)
C23' C4' C5' C10' -175.5(3)
C3' C4' C5' C10' 60.0(4)
C23 C4 C5 C6 -57.7(4)
C3 C4 C5 C6 178.0(4)
C23 C4 C5 C19 62.4(4)
C3 C4 C5 C19 -61.8(5)
C23 C4 C5 C10 -174.6(3)
C3 C4 C5 C10 61.2(4)
C19' C5' C6' C7' 72.0(4)
C4' C5' C6' C7' -166.7(3)
C10' C5' C6' C7' -51.7(4)
C19 C5 C6 C7 73.4(5)
C4 C5 C6 C7 -165.8(3)
C10 C5 C6 C7 -50.7(5)
C5' C6' C7' C8' 59.1(4)
C5 C6 C7 C8 57.1(5)
C6' C7' C8' C17' 172.6(3)
C6' C7' C8' C9' -60.5(4)
C6 C7 C8 C17 170.7(3)
C6 C7 C8 C9 -60.1(4)
C17' C8' C9' C11' -63.5(4)
C7' C8' C9' C11' 169.5(4)
C17' C8' C9' C10' -178.2(3)
C7' C8' C9' C10' 54.9(4)
C17' C8' C9' C20' 54.3(4)
C7' C8' C9' C20' -72.7(4)
C17 C8 C9 C11 -60.8(4)
C7 C8 C9 C11 170.2(4)
C17 C8 C9 C20 57.9(4)
C7 C8 C9 C20 -71.2(4)
C17 C8 C9 C10 -175.4(3)
C7 C8 C9 C10 55.6(4)
O1' C1' C10' C9' 18.5(6)
C2' C1' C10' C9' -162.7(3)
O1' C1' C10' C5' -115.9(5)
C2' C1' C10' C5' 62.9(4)
C8' C9' C10' C1' 179.7(3)
C11' C9' C10' C1' 67.0(4)
C20' C9' C10' C1' -55.3(4)
C8' C9' C10' C5' -50.5(4)
C11' C9' C10' C5' -163.2(3)
C20' C9' C10' C5' 74.5(4)
C19' C5' C10' C1' 60.1(4)
C6' C5' C10' C1' -177.7(3)
C4' C5' C10' C1' -61.3(4)
C19' C5' C10' C9' -73.7(4)
C6' C5' C10' C9' 48.5(4)
C4' C5' C10' C9' 164.9(3)
O1 C1 C10 C5 -115.8(5)
C2 C1 C10 C5 61.4(4)
O1 C1 C10 C9 18.0(6)
C2 C1 C10 C9 -164.8(3)
C6 C5 C10 C1 -178.7(4)
C19 C5 C10 C1 59.5(5)
C4 C5 C10 C1 -61.8(4)
C6 C5 C10 C9 48.4(4)
C19 C5 C10 C9 -73.4(4)
C4 C5 C10 C9 165.3(3)
C11 C9 C10 C1 68.1(4)
C8 C9 C10 C1 -179.9(3)
C20 C9 C10 C1 -56.3(5)
C11 C9 C10 C5 -162.2(3)
C8 C9 C10 C5 -50.2(4)
C20 C9 C10 C5 73.4(4)
C8' C9' C11' C12' 55.0(4)
C10' C9' C11' C12' 169.7(3)
C20' C9' C11' C12' -64.1(5)
C8 C9 C11 C12 58.6(4)
C20 C9 C11 C12 -60.3(5)
C10 C9 C11 C12 172.0(3)
C9' C11' C12' O12B -26.9(5)
C9' C11' C12' C13' -148.0(4)
C9 C11 C12 O12A -29.6(5)
C9 C11 C12 C13 -149.2(3)
C13' C12' O12B C17' 128.5(4)
C11' C12' O12B C17' 4.3(6)
C13 C12 O12A C17 122.0(5)
C11 C12 O12A C17 -1.7(7)
O12B C12' C13' O13' -70.1(4)
C11' C12' C13' O13' 56.7(4)
O12B C12' C13' C16C 166.0(7)
C11' C12' C13' C16C -67.2(7)
O12B C12' C13' C14' 52.7(5)
C11' C12' C13' C14' 179.5(4)
O12B C12' C13' C16D 173.2(11)
C11' C12' C13' C16D -60.0(12)
O12A C12 C13 O13 -70.0(5)
C11 C12 C13 O13 54.9(5)
O12A C12 C13 C16A 160.6(15)
C11 C12 C13 C16A -74.6(15)
O12A C12 C13 C16B 170.2(6)
C11 C12 C13 C16B -64.9(7)
O12A C12 C13 C14 53.9(5)
C11 C12 C13 C14 178.7(4)
O13 C13 C14 O14 29.5(6)
C16A C13 C14 O14 146.2(14)
C16B C13 C14 O14 141.7(6)
C12 C13 C14 O14 -95.0(6)
O13 C13 C14 C15B -95.8(7)
C16A C13 C14 C15B 21.0(16)
C16B C13 C14 C15B 16.4(9)
C12 C13 C14 C15B 139.8(7)
O13 C13 C14 C15A -71.6(8)
C16A C13 C14 C15A 45.1(16)
C16B C13 C14 C15A 40.5(9)
C12 C13 C14 C15A 163.9(7)
O13' C13' C14' O14' 20.5(5)
C16C C13' C14' O14' 133.9(7)
C12' C13' C14' O14' -102.5(5)
C16D C13' C14' O14' 132.0(10)
O13' C13' C14' C15D -89.2(6)
C16C C13' C14' C15D 24.2(8)
C12' C13' C14' C15D 147.8(6)
C16D C13' C14' C15D 22.3(12)
O13' C13' C14' C15C -104.4(9)
C16C C13' C14' C15C 9.0(10)
C12' C13' C14' C15C 132.6(8)
C16D C13' C14' C15C 7.1(13)
C16A O15E C15A O15A 107.9(18)
C15B O15E C15A O15A 36.1(17)
C16B O15E C15A O15A 116.1(9)
C16A O15E C15A C14 3.9(18)
C15B O15E C15A C14 -67.9(19)
C16B O15E C15A C14 12.1(12)
O14 C14 C15A O15A 106.5(9)
C15B C14 C15A O15A -41.9(19)
C13 C14 C15A O15A -140.1(9)
O14 C14 C15A O15E -145.5(8)
C15B C14 C15A O15E 66(2)
C13 C14 C15A O15E -32.1(10)
O15E C15A O15A C25A 92.1(14)
C14 C15A O15A C25A -164.0(12)
C16A O15E C15B O15B 95.8(17)
C16B O15E C15B O15B 100.4(11)
C15A O15E C15B O15B -150(3)
C16A O15E C15B C14 -33.3(17)
C16B O15E C15B C14 -28.7(11)
C15A O15E C15B C14 81(2)
O14 C14 C15B O15E -116.6(9)
C13 C14 C15B O15E 6.1(11)
C15A C14 C15B O15E -81(2)
O14 C14 C15B O15B 114.8(11)
C13 C14 C15B O15B -122.5(11)
C15A C14 C15B O15B 150(3)
O15E C15B O15B C25B 71.1(16)
C14 C15B O15B C25B -164.3(13)
C16C O15F C15C O15C 86.2(19)
C15D O15F C15C O15C -163(6)
C16D O15F C15C O15C 85(2)
C16C O15F C15C C14' -40.9(13)
C15D O15F C15C C14' 70(4)
C16D O15F C15C C14' -42.3(16)
O14' C14' C15C O15C 127.4(14)
C15D C14' C15C O15C 141(6)
C13' C14' C15C O15C -112.7(16)
O14' C14' C15C O15F -100.5(12)
C15D C14' C15C O15F -87(5)
C13' C14' C15C O15F 19.3(13)
O15F C15C O15C C25C 67(2)
C14' C15C O15C C25C -168.8(18)
C15C O15F C15D O15D 30(4)
C16C O15F C15D O15D 102.7(10)
C16D O15F C15D O15D 104.0(13)
C15C O15F C15D C14' -89(4)
C16C O15F C15D C14' -16.0(10)
C16D O15F C15D C14' -14.6(14)
O14' C14' C15D O15D 116.8(7)
C13' C14' C15D O15D -128.1(7)
C15C C14' C15D O15D -51(5)
O14' C14' C15D O15F -121.5(6)
C13' C14' C15D O15F -6.4(9)
C15C C14' C15D O15F 71(5)
O15F C15D O15D C25D 75.5(12)
C14' C15D O15D C25D -166.8(9)
C15B O15E C16A O16A -96(3)
C16B O15E C16A O16A 112(12)
C15A O15E C16A O16A -121(3)
C15B O15E C16A C13 52(2)
C16B O15E C16A C13 -99(11)
C15A O15E C16A C13 28(2)
O13 C13 C16A O15E 68(2)
C16B C13 C16A O15E 103(12)
C12 C13 C16A O15E -163.6(15)
C14 C13 C16A O15E -46(2)
O13 C13 C16A O16A -139(2)
C16B C13 C16A O16A -104(12)
C12 C13 C16A O16A -10(3)
C14 C13 C16A O16A 107(2)
O15E C16A O16A C26A -45(4)
C13 C16A O16A C26A 168(2)
C16A O15E C16B O16B -42(11)
C15B O15E C16B O16B -71.7(10)
C15A O15E C16B O16B -98.2(10)
C16A O15E C16B C13 69(11)
C15B O15E C16B C13 39.6(10)
C15A O15E C16B C13 13.1(11)
O13 C13 C16B O16B -167.9(8)
C16A C13 C16B O16B 46(11)
C12 C13 C16B O16B -45.2(11)
C14 C13 C16B O16B 76.9(10)
O13 C13 C16B O15E 81.7(7)
C16A C13 C16B O15E -65(11)
C12 C13 C16B O15E -155.6(5)
C14 C13 C16B O15E -33.5(8)
O15E C16B O16B C26B -67.1(13)
C13 C16B O16B C26B -177.0(11)
C15C O15F C16C O16C -78.1(14)
C15D O15F C16C O16C -94.6(11)
C16D O15F C16C O16C 93(10)
C15C O15F C16C C13' 50.9(13)
C15D O15F C16C C13' 34.4(11)
C16D O15F C16C C13' -138(10)
O13' C13' C16C O15F 77.8(9)
C12' C13' C16C O15F -157.6(7)
C14' C13' C16C O15F -36.3(10)
C16D C13' C16C O15F 128(12)
O13' C13' C16C O16C -149.3(8)
C12' C13' C16C O16C -24.7(12)
C14' C13' C16C O16C 96.6(10)
C16D C13' C16C O16C -99(12)
O15F C16C O16C C26C -41.7(16)
C13' C16C O16C C26C -170.2(10)
C15C O15F C16D O16D -55.7(19)
C16C O15F C16D O16D -65(10)
C15D O15F C16D O16D -73.1(17)
C15C O15F C16D C13' 44.6(17)
C16C O15F C16D C13' 36(9)
C15D O15F C16D C13' 27.2(17)
O13' C13' C16D O15F 86.4(13)
C16C C13' C16D O15F -45(11)
C12' C13' C16D O15F -153.6(9)
C14' C13' C16D O15F -28.9(15)
O13' C13' C16D O16D -173.7(12)
C16C C13' C16D O16D 55(11)
C12' C13' C16D O16D -53.7(17)
C14' C13' C16D O16D 71.0(15)
O15F C16D O16D C26D -101.4(18)
C13' C16D O16D C26D 158.5(16)
C21B O2 C21A O21A -99(2)
C2 O2 C21A O21A -6.0(19)
C21B O2 C21A C22A 64.9(19)
C2 O2 C21A C22A 158.0(12)
C21A O2 C21B O21B 103(2)
C2 O2 C21B O21B 3.7(18)
C21A O2 C21B C22B -76.4(17)
C2 O2 C21B C22B -176.2(9)
C21D O2' C21C O21C -103(3)
C2' O2' C21C O21C -3.9(19)
C21D O2' C21C C22C 61(3)
C2' O2' C21C C22C 160.0(8)
C21C O2' C21D O21D 94(3)
C2' O2' C21D O21D 0(2)
C21C O2' C21D C22D -66(3)
C2' O2' C21D C22D -159.4(11)
C12' O12B C17' O17' 169.1(4)
C12' O12B C17' C8' -13.0(6)
C9' C8' C17' O17' -137.8(4)
C7' C8' C17' O17' -9.9(6)
C9' C8' C17' O12B 44.5(5)
C7' C8' C17' O12B 172.3(3)
C12 O12A C17 O17 -179.0(4)
C12 O12A C17 C8 -0.6(6)
C7 C8 C17 O17 -17.6(6)
C9 C8 C17 O17 -147.9(4)
C7 C8 C17 O12A 164.1(4)
C9 C8 C17 O12A 33.8(5)
C3' C4' C23' O23' 43.8(6)
C5' C4' C23' O23' -82.3(6)
C3' C4' C23' O24' -137.5(4)
C5' C4' C23' O24' 96.4(4)
C3 C4 C23 O23 43.6(6)
C5 C4 C23 O23 -82.1(6)
C3 C4 C23 O24 -137.7(4)
C5 C4 C23 O24 96.5(4)
O23' C23' O24' C24' 4.0(7)
C4' C23' O24' C24' -174.8(4)
O23 C23 O24 C24 4.3(7)
C4 C23 O24 C24 -174.4(4)
